data_7063552
loop_
_publ_author_name
'Yadav, Chote Lal'
'Kushwaha, Anamika'
'Singh, Rajan'
'Kumar, Akhilesh'
'Singh, Rakesh'
'Drew, Michael G. B.'
'Manar, Krishna Kumar'
'Singh, Nanhai'

_publ_section_title
;
 Anti-leishmanial Study of Discrete Tetrahedral Zinc(II) \b-oxodithioester
 Complexes
;
_journal_name_full 'New Journal of Chemistry'
_journal_paper_doi 10.1039/D4NJ04275A
_journal_year 2024
_chemical_formula_sum 'C20 H16 F2 O2 S4 Zn'
_chemical_formula_weight 519.94
_space_group_crystal_system orthorhombic
_space_group_IT_number 43
_space_group_name_Hall 'F 2 -2d'
_space_group_name_H-M_alt 'F d d 2'
_atom_sites_solution_hydrogens geom
_audit_creation_method SHELXL-2016/6
_audit_update_record
;
2024-10-29 deposited with the CCDC.	2024-11-22 downloaded from the CCDC.
;
_cell_angle_alpha 90
_cell_angle_beta 90
_cell_angle_gamma 90
_cell_formula_units_Z 8
_cell_length_a 17.3481(16)
_cell_length_b 51.429(5)
_cell_length_c 4.7643(4)
_cell_measurement_reflns_used 16510
_cell_measurement_temperature 100(2)
_cell_measurement_theta_max 25.242
_cell_measurement_theta_min 2.833
_cell_volume 4250.7(7)
_computing_cell_refinement 'Bruker APEX2'
_computing_data_collection 'Bruker SAINT'
_computing_data_reduction 'Bruker SAINT'
_computing_molecular_graphics 'Bruker SHELXTL'
_computing_publication_material 'Bruker SHELXTL'
_computing_structure_refinement 'SHELXL-2016/6 (Sheldrick, 2016)'
_computing_structure_solution 'SHELXT 2014/5 (Sheldrick, 2014)'
_diffrn_ambient_temperature 100(2)
_diffrn_measured_fraction_theta_full 0.998
_diffrn_measured_fraction_theta_max 0.999
_diffrn_measurement_device_type 'BRUKER D8 QUEST area detector'
_diffrn_measurement_method '\f and \w scans'
_diffrn_radiation_type MoK\a
_diffrn_radiation_wavelength 0.71073
_diffrn_reflns_av_R_equivalents 0.0347
_diffrn_reflns_av_unetI/netI 0.0279
_diffrn_reflns_Laue_measured_fraction_full 0.998
_diffrn_reflns_Laue_measured_fraction_max 0.999
_diffrn_reflns_limit_h_max 22
_diffrn_reflns_limit_h_min -22
_diffrn_reflns_limit_k_max 68
_diffrn_reflns_limit_k_min -68
_diffrn_reflns_limit_l_max 6
_diffrn_reflns_limit_l_min -6
_diffrn_reflns_number 16510
_diffrn_reflns_point_group_measured_fraction_full 0.999
_diffrn_reflns_point_group_measured_fraction_max 0.999
_diffrn_reflns_theta_full 25.242
_diffrn_reflns_theta_max 28.322
_diffrn_reflns_theta_min 2.833
_diffrn_source 'fine-focus sealed tube'
_exptl_absorpt_coefficient_mu 1.580
_exptl_absorpt_correction_T_max 0.831
_exptl_absorpt_correction_T_min 0.755
_exptl_absorpt_correction_type multi-scan
_exptl_absorpt_process_details SADABS
_exptl_crystal_colour yellow
_exptl_crystal_density_diffrn 1.625
_exptl_crystal_description needle
_exptl_crystal_F_000 2112
_exptl_crystal_size_max 0.25
_exptl_crystal_size_mid 0.07
_exptl_crystal_size_min 0.06
_refine_diff_density_max 0.220
_refine_diff_density_min -0.177
_refine_diff_density_rms 0.042
_refine_ls_abs_structure_details
;
 Refined as an inversion twin.
;
_refine_ls_abs_structure_Flack 0.025(10)
_refine_ls_extinction_method none
_refine_ls_goodness_of_fit_ref 1.070
_refine_ls_hydrogen_treatment constr
_refine_ls_matrix_type full
_refine_ls_number_parameters 134
_refine_ls_number_reflns 2640
_refine_ls_number_restraints 1
_refine_ls_restrained_S_all 1.070
_refine_ls_R_factor_all 0.0199
_refine_ls_R_factor_gt 0.0189
_refine_ls_shift/su_max 0.001
_refine_ls_shift/su_mean 0.000
_refine_ls_structure_factor_coef Fsqd
_refine_ls_weighting_details 'w=1/[\s^2^(Fo^2^)+(0.0116P)^2^+3.7793P] where P=(Fo^2^+2Fc^2^)/3'
_refine_ls_weighting_scheme calc
_refine_ls_wR_factor_gt 0.0449
_refine_ls_wR_factor_ref 0.0455
_reflns_Friedel_coverage 0.790
_reflns_Friedel_fraction_full 1.000
_reflns_Friedel_fraction_max 1.000
_reflns_number_gt 2574
_reflns_number_total 2640
_reflns_threshold_expression 'I > 2\s(I)'
_cod_data_source_file d4nj04275a2.cif
_cod_data_source_block shelx_CCDC2
_cod_database_code 7063552
_shelx_shelxl_version_number 2016/6
_shelx_space_group_comment
;
The symmetry employed for this shelxl refinement is uniquely defined
by the following loop, which should always be used as a source of
symmetry information in preference to the above space-group names.
They are only intended as comments.
;

loop_
_space_group_symop_operation_xyz
'x, y, z'
'-x, -y, z'
'x+1/4, -y+1/4, z+1/4'
'-x+1/4, y+1/4, z+1/4'
'x, y+1/2, z+1/2'
'-x, -y+1/2, z+1/2'
'x+1/4, -y+3/4, z+3/4'
'-x+1/4, y+3/4, z+3/4'
'x+1/2, y, z+1/2'
'-x+1/2, -y, z+1/2'
'x+3/4, -y+1/4, z+3/4'
'-x+3/4, y+1/4, z+3/4'
'x+1/2, y+1/2, z'
'-x+1/2, -y+1/2, z'
'x+3/4, -y+3/4, z+1/4'
'-x+3/4, y+3/4, z+1/4'

loop_
_atom_site_label
_atom_site_type_symbol
_atom_site_fract_x
_atom_site_fract_y
_atom_site_fract_z
_atom_site_U_iso_or_equiv
_atom_site_adp_type
_atom_site_occupancy
_atom_site_site_symmetry_order
_atom_site_calc_flag
_atom_site_refinement_flags_posn
_atom_site_refinement_flags_adp
_atom_site_refinement_flags_occupancy
_atom_site_disorder_assembly
_atom_site_disorder_group
Zn1 Zn 0.750000 0.250000 0.14284(7) 0.01821(9) Uani 1 2 d S T P . .
O11 O 0.76869(8) 0.28044(3) 0.3808(4) 0.0197(3) Uani 1 1 d . . . . .
C12 C 0.72389(12) 0.29956(4) 0.4276(5) 0.0173(4) Uani 1 1 d . . . . .
C13 C 0.65130(13) 0.30356(4) 0.3026(5) 0.0219(4) Uani 1 1 d . . . . .
H13 H 0.624596 0.318017 0.368255 0.026 Uiso 1 1 calc R U . . .
C14 C 0.61326(12) 0.28940(4) 0.0972(5) 0.0194(4) Uani 1 1 d . . . . .
S15 S 0.63942(3) 0.26199(2) -0.08013(12) 0.02013(11) Uani 1 1 d . . . . .
S16 S 0.52408(3) 0.30381(2) 0.01099(14) 0.02871(14) Uani 1 1 d . . . . .
C17 C 0.47635(14) 0.28069(5) -0.2118(6) 0.0285(5) Uani 1 1 d . . . . .
H17A H 0.504178 0.279086 -0.385080 0.043 Uiso 1 1 calc R U . . .
H17B H 0.424831 0.286528 -0.249648 0.043 Uiso 1 1 calc R U . . .
H17C H 0.474538 0.264100 -0.119654 0.043 Uiso 1 1 calc R U . . .
C21 C 0.75230(13) 0.31901(4) 0.6364(6) 0.0195(4) Uani 1 1 d . . . . .
C22 C 0.82324(13) 0.31490(4) 0.7659(5) 0.0246(5) Uani 1 1 d . . . . .
H22 H 0.851332 0.300021 0.723207 0.030 Uiso 1 1 calc R U . . .
C23 C 0.85263(15) 0.33255(5) 0.9568(6) 0.0305(6) Uani 1 1 d . . . . .
H23 H 0.900351 0.329810 1.040680 0.037 Uiso 1 1 calc R U . . .
C24 C 0.80975(16) 0.35423(5) 1.0199(6) 0.0326(6) Uani 1 1 d . . . . .
C25 C 0.73988(17) 0.35905(6) 0.9001(8) 0.0440(7) Uani 1 1 d . . . . .
H25 H 0.712101 0.373913 0.946199 0.053 Uiso 1 1 calc R U . . .
C26 C 0.71127(15) 0.34134(5) 0.7087(7) 0.0373(7) Uani 1 1 d . . . . .
H26 H 0.663531 0.344375 0.626114 0.045 Uiso 1 1 calc R U . . .
F27 F 0.83826(11) 0.37136(3) 1.2129(4) 0.0484(5) Uani 1 1 d . . . . .

loop_
_atom_site_aniso_label
_atom_site_aniso_U_11
_atom_site_aniso_U_22
_atom_site_aniso_U_33
_atom_site_aniso_U_23
_atom_site_aniso_U_13
_atom_site_aniso_U_12
Zn1 0.01340(15) 0.01663(15) 0.02460(17) 0.000 0.000 0.00098(13)
O11 0.0145(6) 0.0191(7) 0.0256(7) -0.0012(7) -0.0013(7) 0.0023(5)
C12 0.0164(10) 0.0182(9) 0.0174(9) 0.0021(8) 0.0012(8) -0.0004(7)
C13 0.0188(10) 0.0241(11) 0.0228(10) -0.0024(9) -0.0025(9) 0.0061(8)
C14 0.0146(9) 0.0232(10) 0.0205(10) 0.0029(9) -0.0010(8) 0.0028(8)
S15 0.0165(2) 0.0201(2) 0.0237(2) -0.0003(2) -0.0034(2) 0.00031(19)
S16 0.0194(3) 0.0336(3) 0.0332(3) -0.0057(3) -0.0098(3) 0.0090(2)
C17 0.0204(11) 0.0332(13) 0.0318(12) 0.0001(11) -0.0088(10) 0.0009(9)
C21 0.0200(9) 0.0187(9) 0.0197(8) 0.0022(11) 0.0005(8) -0.0001(8)
C22 0.0230(11) 0.0235(11) 0.0273(11) -0.0008(10) -0.0041(10) 0.0011(9)
C23 0.0306(12) 0.0306(12) 0.0304(13) -0.0007(11) -0.0096(10) -0.0041(10)
C24 0.0388(14) 0.0273(12) 0.0318(12) -0.0076(10) -0.0018(11) -0.0114(10)
C25 0.0388(14) 0.0307(14) 0.063(2) -0.0211(15) -0.0078(16) 0.0086(11)
C26 0.0286(12) 0.0296(12) 0.0537(18) -0.0131(12) -0.0125(13) 0.0081(10)
F27 0.0558(11) 0.0385(9) 0.0510(11) -0.0218(8) -0.0079(9) -0.0118(8)

loop_
_atom_type_symbol
_atom_type_description
_atom_type_scat_dispersion_real
_atom_type_scat_dispersion_imag
_atom_type_scat_source
C C 0.0033 0.0016 'International Tables Vol C Tables 4.2.6.8 and 6.1.1.4'
H H 0.0000 0.0000 'International Tables Vol C Tables 4.2.6.8 and 6.1.1.4'
F F 0.0171 0.0103 'International Tables Vol C Tables 4.2.6.8 and 6.1.1.4'
O O 0.0106 0.0060 'International Tables Vol C Tables 4.2.6.8 and 6.1.1.4'
S S 0.1246 0.1234 'International Tables Vol C Tables 4.2.6.8 and 6.1.1.4'
Zn Zn 0.2839 1.4301 'International Tables Vol C Tables 4.2.6.8 and 6.1.1.4'

loop_
_geom_angle_atom_site_label_1
_geom_angle_atom_site_label_2
_geom_angle_atom_site_label_3
_geom_angle
_geom_angle_site_symmetry_1
_geom_angle_site_symmetry_3
_geom_angle_publ_flag
O11 Zn1 O11 109.32(10) . 14_655 ?
O11 Zn1 S15 101.12(5) . . ?
O11 Zn1 S15 110.28(5) 14_655 . ?
O11 Zn1 S15 110.28(5) . 14_655 ?
O11 Zn1 S15 101.12(5) 14_655 14_655 ?
S15 Zn1 S15 124.40(3) . 14_655 ?
C12 O11 Zn1 128.13(14) . . ?
O11 C12 C13 125.8(2) . . ?
O11 C12 C21 115.62(19) . . ?
C13 C12 C21 118.61(19) . . ?
C14 C13 C12 130.3(2) . . ?
C14 C13 H13 114.8 . . ?
C12 C13 H13 114.8 . . ?
C13 C14 S15 131.09(17) . . ?
C13 C14 S16 111.16(17) . . ?
S15 C14 S16 117.74(12) . . ?
C14 S15 Zn1 102.52(7) . . ?
C14 S16 C17 105.30(11) . . ?
S16 C17 H17A 109.5 . . ?
S16 C17 H17B 109.5 . . ?
H17A C17 H17B 109.5 . . ?
S16 C17 H17C 109.5 . . ?
H17A C17 H17C 109.5 . . ?
H17B C17 H17C 109.5 . . ?
C22 C21 C26 117.8(2) . . ?
C22 C21 C12 119.00(19) . . ?
C26 C21 C12 123.2(2) . . ?
C23 C22 C21 121.2(2) . . ?
C23 C22 H22 119.4 . . ?
C21 C22 H22 119.4 . . ?
C24 C23 C22 118.5(2) . . ?
C24 C23 H23 120.8 . . ?
C22 C23 H23 120.8 . . ?
C25 C24 F27 119.1(3) . . ?
C25 C24 C23 122.5(2) . . ?
F27 C24 C23 118.3(3) . . ?
C24 C25 C26 118.4(2) . . ?
C24 C25 H25 120.8 . . ?
C26 C25 H25 120.8 . . ?
C25 C26 C21 121.5(2) . . ?
C25 C26 H26 119.2 . . ?
C21 C26 H26 119.2 . . ?

loop_
_geom_bond_atom_site_label_1
_geom_bond_atom_site_label_2
_geom_bond_distance
_geom_bond_site_symmetry_2
_geom_bond_publ_flag
Zn1 O11 1.9598(16) . ?
Zn1 O11 1.9599(16) 14_655 ?
Zn1 S15 2.2778(6) . ?
Zn1 S15 2.2778(6) 14_655 ?
O11 C12 1.273(2) . ?
C12 C13 1.408(3) . ?
C12 C21 1.494(3) . ?
C13 C14 1.387(3) . ?
C13 H13 0.9300 . ?
C14 S15 1.705(2) . ?
C14 S16 1.764(2) . ?
S16 C17 1.796(3) . ?
C17 H17A 0.9600 . ?
C17 H17B 0.9600 . ?
C17 H17C 0.9600 . ?
C21 C22 1.393(3) . ?
C21 C26 1.394(3) . ?
C22 C23 1.382(3) . ?
C22 H22 0.9300 . ?
C23 C24 1.373(4) . ?
C23 H23 0.9300 . ?
C24 C25 1.362(4) . ?
C24 F27 1.366(3) . ?
C25 C26 1.381(4) . ?
C25 H25 0.9300 . ?
C26 H26 0.9300 . ?
